data_1564270
loop_
_publ_author_name
'Speelman, Amy L.'
'Tran, Ba'
'Erickson, Jeremy D.'
'Vasiliu, Monica'
'Dixon, David A.'
'Bullock, R. Morris'

_publ_section_title
;
 Accelerating the Insertion Reactions of (NHC)Cu-H via Remote Ligand
 Functionalization
;
_journal_name_full 'Chemical Science'
_journal_paper_doi 10.1039/D1SC01911B
_journal_year 2021
_chemical_formula_moiety '2(C36.5 H31.5 Cu0.5 N O0.5)'
_chemical_formula_sum 'C73 H63 Cu N2 O'
_chemical_formula_weight 1047.79
_chemical_properties_physical Air-sensitive,Moisture-sensitive
_space_group_crystal_system monoclinic
_space_group_IT_number 11
_space_group_name_Hall '-P 2yb'
_space_group_name_H-M_alt 'P 1 21/m 1'
_atom_sites_solution_hydrogens mixed
_audit_creation_date 2020-09-29
_audit_creation_method
;
Olex2 1.3-alpha
(compiled 2020.09.11 svn.r3730fd0d for OlexSys, GUI svn.r6159)
;
_audit_update_record
;
2020-12-14 deposited with the CCDC.	2021-07-23 downloaded from the CCDC.
;
_cell_angle_alpha 90
_cell_angle_beta 96.956(2)
_cell_angle_gamma 90
_cell_formula_units_Z 4
_cell_length_a 11.7794(6)
_cell_length_b 24.2731(12)
_cell_length_c 20.7191(11)
_cell_measurement_reflns_used 9458
_cell_measurement_temperature 100.0
_cell_measurement_theta_max 30.51
_cell_measurement_theta_min 2.61
_cell_volume 5880.5(5)
_computing_cell_refinement 'SAINT V8.40A (Bruker, 2019)'
_computing_data_reduction 'SAINT V8.40A (Bruker, 2019)'
_computing_molecular_graphics 'Olex2 1.3-alpha (Dolomanov et al., 2009)'
_computing_publication_material 'Olex2 1.3-alpha (Dolomanov et al., 2009)'
_computing_structure_refinement 'SHELXL 2018/3 (Sheldrick, 2015)'
_computing_structure_solution 'SHELXT 2014/5 (Sheldrick, 2014)'
_diffrn_ambient_temperature 100.0
_diffrn_measured_fraction_theta_full 0.999
_diffrn_measured_fraction_theta_max 0.999
_diffrn_measurement_device_type 'Bruker APEX-II CCD'
_diffrn_measurement_method '\f and \w scans'
_diffrn_radiation_type MoK\a
_diffrn_radiation_wavelength 0.71073
_diffrn_reflns_av_R_equivalents 0.0589
_diffrn_reflns_av_unetI/netI 0.0335
_diffrn_reflns_Laue_measured_fraction_full 0.999
_diffrn_reflns_Laue_measured_fraction_max 0.999
_diffrn_reflns_limit_h_max 16
_diffrn_reflns_limit_h_min -16
_diffrn_reflns_limit_k_max 34
_diffrn_reflns_limit_k_min -34
_diffrn_reflns_limit_l_max 29
_diffrn_reflns_limit_l_min -29
_diffrn_reflns_number 207794
_diffrn_reflns_point_group_measured_fraction_full 0.999
_diffrn_reflns_point_group_measured_fraction_max 0.999
_diffrn_reflns_theta_full 25.242
_diffrn_reflns_theta_max 30.518
_diffrn_reflns_theta_min 1.933
_diffrn_source_current 1.4
_diffrn_source_power 0.07
_diffrn_source_voltage 50.0
_diffrn_standards_number 0
_exptl_absorpt_coefficient_mu 0.417
_exptl_absorpt_correction_T_max 0.8749
_exptl_absorpt_correction_T_min 0.6990
_exptl_absorpt_correction_type multi-scan
_exptl_absorpt_process_details
;
SADABS-2016/2 (Bruker,2016/2) was used for absorption correction.
wR2(int) was 0.1625 before and 0.0770 after correction.
The Ratio of minimum to maximum transmission is 0.7989.
The \l/2 correction factor is Not present.
;
_exptl_crystal_colour 'clear colourless'
_exptl_crystal_colour_lustre clear
_exptl_crystal_colour_primary colourless
_exptl_crystal_density_diffrn 1.184
_exptl_crystal_description plate
_exptl_crystal_F_000 2208
_exptl_crystal_size_max 0.637
_exptl_crystal_size_mid 0.499
_exptl_crystal_size_min 0.096
_refine_diff_density_max 0.753
_refine_diff_density_min -0.536
_refine_diff_density_rms 0.068
_refine_ls_extinction_method none
_refine_ls_goodness_of_fit_ref 1.054
_refine_ls_hydrogen_treatment mixed
_refine_ls_matrix_type full
_refine_ls_number_parameters 797
_refine_ls_number_reflns 18361
_refine_ls_number_restraints 7
_refine_ls_restrained_S_all 1.054
_refine_ls_R_factor_all 0.0552
_refine_ls_R_factor_gt 0.0505
_refine_ls_shift/su_max 0.002
_refine_ls_shift/su_mean 0.000
_refine_ls_structure_factor_coef Fsqd
_refine_ls_weighting_details 'w=1/[\s^2^(Fo^2^)+(0.0691P)^2^+3.1778P] where P=(Fo^2^+2Fc^2^)/3'
_refine_ls_weighting_scheme calc
_refine_ls_wR_factor_gt 0.1376
_refine_ls_wR_factor_ref 0.1417
_reflns_Friedel_coverage 0.000
_reflns_number_gt 16504
_reflns_number_total 18361
_reflns_threshold_expression 'I > 2\s(I)'
_cod_data_source_file d1sc01911b3.cif
_cod_data_source_block jdebt12_a
_cod_database_code 1564270
_shelx_shelxl_version_number 2018/3
_shelx_space_group_comment
;
The symmetry employed for this shelxl refinement is uniquely defined
by the following loop, which should always be used as a source of
symmetry information in preference to the above space-group names.
They are only intended as comments.
;
_shelx_estimated_absorpt_t_max 0.961
_shelx_estimated_absorpt_t_min 0.777
_olex2_refinement_description
;
1. Fixed Uiso
 At 1.2 times of:
  All C(H) groups, All C(H,H) groups
 At 1.5 times of:
  All C(H,H,H) groups
2. Restrained distances
 O2-Cu1 \\sim O1-Cu1
 with sigma of 0.02
 O2-C4 \\sim O1-C4
 with sigma of 0.02
3. Uiso/Uaniso restraints and constraints
Uanis(C5) \\sim Ueq: with sigma of 0.1 and sigma for terminal atoms of 0.2
4. Others
 Fixed Sof: Cu1(0.5) C5(0.5) H5A(0.5) H5B(0.5) C6(0.5) H6A(0.5) H6B(0.5)
 H24A(0.5) H24B(0.5) H24C(0.5) H42A(0.5) H42B(0.5) H42C(0.5) O2(0.25) O1(0.25)
 C4(0.5) H4A(0.5) H4B(0.5) Cu2(0.5) H67A(0.5) H67B(0.5) H67C(0.5) H85A(0.5)
 H85B(0.5) H85C(0.5) O3(0.5) C46(0.5) H46A(0.5) H46B(0.5) C47(0.5) H47(0.5)
 C48(0.5) H48A(0.5) H48B(0.5) C49(0.5) H49A(0.5) H49B(0.5) C86(0.5) H86(0.5)
5.a Ternary CH refined with riding coordinates:
 C11(H11), C29(H29), C54(H54), C72(H72), C47(H47)
5.b Secondary CH2 refined with riding coordinates:
 C5(H5A,H5B), C6(H6A,H6B), C4(H4A,H4B), C46(H46A,H46B), C48(H48A,H48B),
 C49(H49A,H49B)
5.c Aromatic/amide H refined with riding coordinates:
 C2(H2), C3(H3), C9(H9), C13(H13), C14(H14), C15(H15), C16(H16), C17(H17),
 C19(H19), C20(H20), C21(H21), C22(H22), C23(H23), C27(H27), C31(H31), C32(H32),
  C33(H33), C34(H34), C35(H35), C37(H37), C38(H38), C39(H39), C40(H40),
 C41(H41), C44(H44), C45(H45), C52(H52), C56(H56), C57(H57), C58(H58), C59(H59),
  C60(H60), C62(H62), C63(H63), C64(H64), C65(H65), C66(H66), C70(H70),
 C74(H74), C75(H75), C76(H76), C77(H77), C78(H78), C80(H80), C81(H81), C82(H82),
  C83(H83), C84(H84)
5.d Idealised Me refined as rotating group:
 C24(H24A,H24B,H24C), C42(H42A,H42B,H42C), C67(H67A,H67B,H67C), C85(H85A,H85B,
 H85C)
;
_smtbx_masks_void_probe_radius 1.2
_smtbx_masks_void_truncation_radius 1.2
_olex2_submission_special_instructions 'No special instructions were received'

loop_
_space_group_symop_operation_xyz
'x, y, z'
'-x, y+1/2, -z'
'-x, -y, -z'
'x, -y-1/2, z'

loop_
_atom_site_label
_atom_site_type_symbol
_atom_site_fract_x
_atom_site_fract_y
_atom_site_fract_z
_atom_site_U_iso_or_equiv
_atom_site_adp_type
_atom_site_occupancy
_atom_site_site_symmetry_order
_atom_site_calc_flag
_atom_site_refinement_flags_posn
_atom_site_refinement_flags_adp
_atom_site_refinement_flags_occupancy
_atom_site_disorder_assembly
_atom_site_disorder_group
Cu1 Cu 0.87245(3) 0.25896(4) 0.84808(2) 0.0310(2) Uani 0.5 1 d D . P . .
N1 N 1.06214(12) 0.250000 0.77388(7) 0.0183(2) Uani 1 2 d S T P . .
N2 N 0.90440(12) 0.250000 0.71051(7) 0.0174(2) Uani 1 2 d S T P . .
C1 C 0.94640(14) 0.250000 0.77452(8) 0.0187(3) Uani 1 2 d S T P D .
C2 C 0.99190(15) 0.250000 0.67113(8) 0.0204(3) Uani 1 2 d S T P D .
H2 H 0.983362 0.250000 0.624949 0.024 Uiso 1 2 calc R U P . .
C3 C 1.09115(15) 0.250000 0.71100(8) 0.0211(3) Uani 1 2 d S T P D .
H3 H 1.166134 0.250000 0.698507 0.025 Uiso 1 2 calc R U P . .
C5 C 0.5609(15) 0.2223(6) 0.8900(6) 0.199(9) Uani 0.5 1 d . U P A -1
H5A H 0.478768 0.215875 0.893259 0.239 Uiso 0.5 1 calc R U P A -1
H5B H 0.612558 0.192570 0.908351 0.239 Uiso 0.5 1 calc R U P A -1
C6 C 0.5908(3) 0.2512(5) 0.83197(19) 0.0538(11) Uani 0.5 1 d . . P A -1
H6A H 0.661860 0.240105 0.814307 0.065 Uiso 0.5 1 calc R U P A -1
H6B H 0.527767 0.263462 0.799181 0.065 Uiso 0.5 1 calc R U P A -1
C7 C 0.78607(14) 0.250000 0.68365(8) 0.0180(3) Uani 1 2 d S T P D .
C8 C 0.73174(10) 0.30053(5) 0.66837(6) 0.0206(2) Uani 1 1 d . . . . .
C9 C 0.62256(11) 0.29935(5) 0.63413(6) 0.0236(2) Uani 1 1 d . . . . .
H9 H 0.584173 0.333154 0.623471 0.028 Uiso 1 1 calc R U . . .
C10 C 0.56782(15) 0.250000 0.61501(9) 0.0238(3) Uani 1 2 d S T P . .
C11 C 0.79043(11) 0.35526(5) 0.68750(7) 0.0262(2) Uani 1 1 d . . . . .
H11 H 0.856343 0.346040 0.720837 0.031 Uiso 1 1 calc R U . . .
C12 C 0.84210(13) 0.38379(6) 0.63204(10) 0.0371(4) Uani 1 1 d . . . . .
C13 C 0.8414(2) 0.36124(8) 0.57128(11) 0.0529(5) Uani 1 1 d . . . . .
H13 H 0.801772 0.327641 0.561307 0.064 Uiso 1 1 calc R U . . .
C14 C 0.8983(3) 0.38691(11) 0.52343(16) 0.0789(9) Uani 1 1 d . . . . .
H14 H 0.896367 0.370759 0.481545 0.095 Uiso 1 1 calc R U . . .
C15 C 0.9567(2) 0.43528(12) 0.5372(2) 0.0877(11) Uani 1 1 d . . . . .
H15 H 0.997193 0.452139 0.505522 0.105 Uiso 1 1 calc R U . . .
C16 C 0.95598(17) 0.45900(9) 0.59724(19) 0.0748(9) Uani 1 1 d . . . . .
H16 H 0.994800 0.492912 0.606558 0.090 Uiso 1 1 calc R U . . .
C17 C 0.89914(14) 0.43413(7) 0.64480(13) 0.0522(5) Uani 1 1 d . . . . .
H17 H 0.899001 0.451296 0.685994 0.063 Uiso 1 1 calc R U . . .
C18 C 0.71280(12) 0.39300(5) 0.72152(8) 0.0297(3) Uani 1 1 d . . . . .
C19 C 0.64338(12) 0.43301(6) 0.68864(8) 0.0311(3) Uani 1 1 d . . . . .
H19 H 0.644884 0.438089 0.643284 0.037 Uiso 1 1 calc R U . . .
C20 C 0.57168(14) 0.46570(6) 0.72153(10) 0.0396(4) Uani 1 1 d . . . . .
H20 H 0.523646 0.492325 0.698362 0.048 Uiso 1 1 calc R U . . .
C21 C 0.57040(19) 0.45944(8) 0.78760(11) 0.0511(5) Uani 1 1 d . . . . .
H21 H 0.521993 0.481911 0.810018 0.061 Uiso 1 1 calc R U . . .
C22 C 0.6398(2) 0.42032(9) 0.82117(11) 0.0582(6) Uani 1 1 d . . . . .
H22 H 0.639350 0.416042 0.866711 0.070 Uiso 1 1 calc R U . . .
C23 C 0.71039(18) 0.38723(7) 0.78820(9) 0.0454(4) Uani 1 1 d . . . . .
H23 H 0.757515 0.360352 0.811534 0.054 Uiso 1 1 calc R U . . .
C24 C 0.45339(18) 0.250000 0.57394(11) 0.0335(4) Uani 1 2 d S T P . .
H24A H 0.395784 0.266042 0.598728 0.050 Uiso 0.5 1 calc R U P B -1
H24B H 0.431741 0.212084 0.561729 0.050 Uiso 0.5 1 calc R U P B -1
H24C H 0.458112 0.271874 0.534594 0.050 Uiso 0.5 1 calc R U P B -1
C25 C 1.14042(14) 0.250000 0.83291(8) 0.0188(3) Uani 1 2 d S T P D .
C26 C 1.17652(10) 0.30060(5) 0.86068(6) 0.0204(2) Uani 1 1 d . . . . .
C27 C 1.24791(11) 0.29966(5) 0.91934(6) 0.0234(2) Uani 1 1 d . . . . .
H27 H 1.272679 0.333470 0.939440 0.028 Uiso 1 1 calc R U . . .
C28 C 1.28391(16) 0.250000 0.94930(8) 0.0234(3) Uani 1 2 d S T P . .
C29 C 1.14328(11) 0.35326(5) 0.82285(6) 0.0218(2) Uani 1 1 d . . . . .
H29 H 1.062096 0.348220 0.803284 0.026 Uiso 1 1 calc R U . . .
C30 C 1.14558(13) 0.40536(5) 0.86359(7) 0.0282(3) Uani 1 1 d . . . . .
C31 C 1.04428(18) 0.42293(8) 0.88554(10) 0.0480(4) Uani 1 1 d . . . . .
H31 H 0.976502 0.401736 0.876099 0.058 Uiso 1 1 calc R U . . .
C32 C 1.0421(3) 0.47159(10) 0.92135(12) 0.0680(7) Uani 1 1 d . . . . .
H32 H 0.972807 0.483583 0.935950 0.082 Uiso 1 1 calc R U . . .
C33 C 1.1413(3) 0.50242(8) 0.93560(10) 0.0632(7) Uani 1 1 d . . . . .
H33 H 1.139909 0.535250 0.960453 0.076 Uiso 1 1 calc R U . . .
C34 C 1.2410(2) 0.48562(6) 0.91392(8) 0.0482(5) Uani 1 1 d . . . . .
H34 H 1.308763 0.506742 0.923829 0.058 Uiso 1 1 calc R U . . .
C35 C 1.24301(16) 0.43755(6) 0.87732(7) 0.0354(3) Uani 1 1 d . . . . .
H35 H 1.312016 0.426630 0.861531 0.042 Uiso 1 1 calc R U . . .
C36 C 1.21354(11) 0.35868(5) 0.76596(6) 0.0229(2) Uani 1 1 d . . . . .
C37 C 1.16120(13) 0.37738(6) 0.70631(7) 0.0296(3) Uani 1 1 d . . . . .
H37 H 1.082797 0.387621 0.701825 0.035 Uiso 1 1 calc R U . . .
C38 C 1.22232(17) 0.38131(6) 0.65296(7) 0.0366(3) Uani 1 1 d . . . . .
H38 H 1.185279 0.393821 0.612329 0.044 Uiso 1 1 calc R U . . .
C39 C 1.33592(18) 0.36714(7) 0.65900(9) 0.0427(4) Uani 1 1 d . . . . .
H39 H 1.377720 0.370081 0.622706 0.051 Uiso 1 1 calc R U . . .
C40 C 1.38921(16) 0.34860(8) 0.71806(10) 0.0453(4) Uani 1 1 d . . . . .
H40 H 1.467849 0.338806 0.722320 0.054 Uiso 1 1 calc R U . . .
C41 C 1.32835(13) 0.34417(6) 0.77134(8) 0.0328(3) Uani 1 1 d . . . . .
H41 H 1.365589 0.331131 0.811688 0.039 Uiso 1 1 calc R U . . .
C42 C 1.3626(2) 0.250000 1.01229(10) 0.0373(5) Uani 1 2 d S T P . .
H42A H 1.436329 0.266164 1.005181 0.056 Uiso 0.5 1 calc R U P C -1
H42B H 1.374374 0.212073 1.027892 0.056 Uiso 0.5 1 calc R U P C -1
H42C H 1.328359 0.271763 1.044760 0.056 Uiso 0.5 1 calc R U P C -1
O2 O 0.8177(11) 0.2838(4) 0.9222(4) 0.057(2) Uani 0.25 1 d D . P D -2
O1 O 0.8072(9) 0.2463(17) 0.9232(4) 0.042(4) Uani 0.25 1 d D . P A -1
C4 C 0.7158(3) 0.2831(3) 0.93566(18) 0.0747(17) Uani 0.5 1 d . . P A -1
H4A H 0.742353 0.321240 0.929817 0.090 Uiso 0.5 1 calc R U P A -1
H4B H 0.704500 0.279020 0.982004 0.090 Uiso 0.5 1 calc R U P A -1
Cu2 Cu 0.46088(3) 0.74371(8) 0.62727(2) 0.0233(3) Uani 0.5 1 d . . P . .
N3 N 0.68125(12) 0.750000 0.70269(7) 0.0177(2) Uani 1 2 d S T P . .
N4 N 0.54859(12) 0.750000 0.76501(7) 0.0178(2) Uani 1 2 d S T P . .
C43 C 0.56575(14) 0.750000 0.70127(8) 0.0183(3) Uani 1 2 d S T P G .
C44 C 0.73536(15) 0.750000 0.76592(9) 0.0232(3) Uani 1 2 d S T P G .
H44 H 0.815474 0.750000 0.779076 0.028 Uiso 1 2 calc R U P . .
C45 C 0.65134(16) 0.750000 0.80539(9) 0.0240(3) Uani 1 2 d S T P G .
H45 H 0.661094 0.750000 0.851580 0.029 Uiso 1 2 calc R U P . .
C50 C 0.73536(14) 0.750000 0.64402(8) 0.0184(3) Uani 1 2 d S T P G .
C51 C 0.75641(10) 0.69957(5) 0.61473(6) 0.0198(2) Uani 1 1 d . . . . .
C52 C 0.80719(11) 0.70074(5) 0.55734(6) 0.0230(2) Uani 1 1 d . . . . .
H52 H 0.823653 0.666917 0.537343 0.028 Uiso 1 1 calc R U . . .
C53 C 0.83445(16) 0.750000 0.52851(9) 0.0233(3) Uani 1 2 d S T P . .
C54 C 0.71991(11) 0.64474(5) 0.64163(6) 0.0213(2) Uani 1 1 d . . . . .
H54 H 0.655812 0.652830 0.667733 0.026 Uiso 1 1 calc R U . . .
C55 C 0.81301(12) 0.61611(5) 0.68692(6) 0.0256(2) Uani 1 1 d . . . . .
C56 C 0.78045(16) 0.57638(6) 0.72993(7) 0.0351(3) Uani 1 1 d . . . . .
H56 H 0.701576 0.570197 0.732787 0.042 Uiso 1 1 calc R U . . .
C57 C 0.8622(2) 0.54580(7) 0.76859(9) 0.0473(4) Uani 1 1 d . . . . .
H57 H 0.839002 0.518703 0.797369 0.057 Uiso 1 1 calc R U . . .
C58 C 0.97764(19) 0.55478(7) 0.76522(10) 0.0504(5) Uani 1 1 d . . . . .
H58 H 1.033486 0.533969 0.791748 0.060 Uiso 1 1 calc R U . . .
C59 C 1.01135(16) 0.59435(7) 0.72288(10) 0.0451(4) Uani 1 1 d . . . . .
H59 H 1.090295 0.600536 0.720274 0.054 Uiso 1 1 calc R U . . .
C60 C 0.92880(14) 0.62496(6) 0.68420(8) 0.0338(3) Uani 1 1 d . . . . .
H60 H 0.952193 0.652206 0.655653 0.041 Uiso 1 1 calc R U . . .
C61 C 0.67116(11) 0.60766(5) 0.58508(6) 0.0220(2) Uani 1 1 d . . . . .
C62 C 0.72936(12) 0.56155(5) 0.56626(7) 0.0280(3) Uani 1 1 d . . . . .
H62 H 0.799203 0.550729 0.590771 0.034 Uiso 1 1 calc R U . . .
C63 C 0.68580(14) 0.53107(6) 0.51159(8) 0.0328(3) Uani 1 1 d . . . . .
H63 H 0.726645 0.499937 0.498887 0.039 Uiso 1 1 calc R U . . .
C64 C 0.58350(14) 0.54598(6) 0.47585(7) 0.0322(3) Uani 1 1 d . . . . .
H64 H 0.554485 0.525489 0.438381 0.039 Uiso 1 1 calc R U . . .
C65 C 0.52359(13) 0.59116(6) 0.49521(7) 0.0305(3) Uani 1 1 d . . . . .
H65 H 0.452373 0.601023 0.471510 0.037 Uiso 1 1 calc R U . . .
C66 C 0.56731(12) 0.62199(5) 0.54906(7) 0.0258(2) Uani 1 1 d . . . . .
H66 H 0.526197 0.653118 0.561514 0.031 Uiso 1 1 calc R U . . .
C67 C 0.88786(19) 0.750000 0.46629(10) 0.0309(4) Uani 1 2 d S T P . .
H67A H 0.960373 0.729792 0.472665 0.046 Uiso 0.5 1 calc R U P E -1
H67B H 0.902066 0.788040 0.453600 0.046 Uiso 0.5 1 calc R U P E -1
H67C H 0.835989 0.732168 0.431995 0.046 Uiso 0.5 1 calc R U P E -1
C68 C 0.43395(14) 0.750000 0.78312(8) 0.0191(3) Uani 1 2 d S T P G .
C69 C 0.37792(11) 0.69963(5) 0.78774(6) 0.0217(2) Uani 1 1 d . . . . .
C70 C 0.26060(12) 0.70066(5) 0.79185(7) 0.0267(2) Uani 1 1 d . . . . .
H70 H 0.220863 0.666831 0.794443 0.032 Uiso 1 1 calc R U . . .
C71 C 0.20006(17) 0.750000 0.79225(11) 0.0281(4) Uani 1 2 d S T P . .
C72 C 0.44228(11) 0.64525(5) 0.79059(7) 0.0235(2) Uani 1 1 d . . . . .
H72 H 0.517161 0.652717 0.774140 0.028 Uiso 1 1 calc R U . . .
C73 C 0.47013(13) 0.62468(5) 0.86076(7) 0.0288(3) Uani 1 1 d . . . . .
C74 C 0.56774(19) 0.59365(10) 0.87682(10) 0.0521(5) Uani 1 1 d . . . . .
H74 H 0.617648 0.586919 0.844947 0.062 Uiso 1 1 calc R U . . .
C75 C 0.5942(2) 0.57194(12) 0.93961(11) 0.0685(7) Uani 1 1 d . . . . .
H75 H 0.662043 0.551003 0.950019 0.082 Uiso 1 1 calc R U . . .
C76 C 0.5228(2) 0.58074(9) 0.98580(9) 0.0529(5) Uani 1 1 d . . . . .
H76 H 0.540327 0.565509 1.028068 0.064 Uiso 1 1 calc R U . . .
C77 C 0.42626(19) 0.61150(8) 0.97100(9) 0.0462(4) Uani 1 1 d . . . . .
H77 H 0.376847 0.617916 1.003210 0.055 Uiso 1 1 calc R U . . .
C78 C 0.39970(16) 0.63354(7) 0.90899(8) 0.0391(3) Uani 1 1 d . . . . .
H78 H 0.332314 0.654995 0.899454 0.047 Uiso 1 1 calc R U . . .
C79 C 0.38052(11) 0.60230(5) 0.74496(6) 0.0227(2) Uani 1 1 d . . . . .
C80 C 0.32712(12) 0.55615(5) 0.76712(7) 0.0267(2) Uani 1 1 d . . . . .
H80 H 0.327367 0.550502 0.812508 0.032 Uiso 1 1 calc R U . . .
C81 C 0.27312(13) 0.51804(6) 0.72319(7) 0.0313(3) Uani 1 1 d . . . . .
H81 H 0.237937 0.486325 0.738885 0.038 Uiso 1 1 calc R U . . .
C82 C 0.27054(13) 0.52618(6) 0.65688(7) 0.0303(3) Uani 1 1 d . . . . .
H82 H 0.233013 0.500409 0.627055 0.036 Uiso 1 1 calc R U . . .
C83 C 0.32320(15) 0.57226(6) 0.63436(7) 0.0344(3) Uani 1 1 d . . . . .
H83 H 0.321736 0.578181 0.588946 0.041 Uiso 1 1 calc R U . . .
C84 C 0.37794(14) 0.60968(6) 0.67812(7) 0.0319(3) Uani 1 1 d . . . . .
H84 H 0.414383 0.640941 0.662239 0.038 Uiso 1 1 calc R U . . .
C85 C 0.07206(19) 0.750000 0.79158(16) 0.0428(6) Uani 1 2 d S T P . .
H85A H 0.036679 0.730596 0.752789 0.064 Uiso 0.5 1 calc R U P F -1
H85B H 0.044195 0.788062 0.790930 0.064 Uiso 0.5 1 calc R U P F -1
H85C H 0.052012 0.731341 0.830593 0.064 Uiso 0.5 1 calc R U P F -1
O3 O 0.3682(2) 0.76882(9) 0.55341(10) 0.0371(5) Uani 0.5 1 d . . P G -1
C46 C 0.2850(3) 0.73373(14) 0.52849(18) 0.0426(8) Uani 0.5 1 d . . P G -1
H46A H 0.318991 0.696472 0.527726 0.051 Uiso 0.5 1 calc R U P G -1
H46B H 0.261335 0.744543 0.482764 0.051 Uiso 0.5 1 calc R U P G -1
C47 C 0.1807(3) 0.72953(17) 0.5613(2) 0.0481(8) Uani 0.5 1 d . . P G -1
H47 H 0.116918 0.708186 0.536641 0.058 Uiso 0.5 1 calc R U P G -1
C48 C 0.1426(5) 0.7741(2) 0.6042(2) 0.0617(12) Uani 0.5 1 d . . P G -1
H48A H 0.190006 0.807838 0.610255 0.074 Uiso 0.5 1 calc R U P G -1
H48B H 0.059404 0.780174 0.603692 0.074 Uiso 0.5 1 calc R U P G -1
C49 C 0.1917(4) 0.7220(2) 0.6335(2) 0.0617(12) Uani 0.5 1 d . . P G -1
H49A H 0.138876 0.695824 0.651133 0.074 Uiso 0.5 1 calc R U P G -1
H49B H 0.269439 0.723480 0.657694 0.074 Uiso 0.5 1 calc R U P G -1
C86 C 0.6014(7) 0.2770(3) 0.8962(3) 0.082(3) Uani 0.5 1 d . . P A -1
H86 H 0.521(6) 0.308(3) 0.915(4) 0.098 Uiso 0.5 1 d . U P H -1

loop_
_atom_site_aniso_label
_atom_site_aniso_U_11
_atom_site_aniso_U_22
_atom_site_aniso_U_33
_atom_site_aniso_U_23
_atom_site_aniso_U_13
_atom_site_aniso_U_12
Cu1 0.02120(12) 0.0521(7) 0.02041(12) 0.00015(15) 0.00523(9) 0.01058(18)
N1 0.0186(6) 0.0150(6) 0.0217(6) 0.000 0.0046(5) 0.000
N2 0.0188(6) 0.0125(5) 0.0214(6) 0.000 0.0046(5) 0.000
C1 0.0196(7) 0.0146(6) 0.0224(7) 0.000 0.0040(6) 0.000
C2 0.0232(7) 0.0171(7) 0.0220(7) 0.000 0.0075(6) 0.000
C3 0.0216(7) 0.0193(7) 0.0237(7) 0.000 0.0077(6) 0.000
C5 0.30(2) 0.188(15) 0.139(10) -0.032(8) 0.161(13) -0.087(12)
C6 0.0396(15) 0.058(2) 0.060(2) -0.024(4) -0.0094(14) 0.016(4)
C7 0.0192(7) 0.0152(6) 0.0198(7) 0.000 0.0031(5) 0.000
C8 0.0216(5) 0.0148(5) 0.0255(5) 0.0013(4) 0.0032(4) 0.0006(4)
C9 0.0234(5) 0.0188(5) 0.0279(6) 0.0027(4) 0.0005(4) 0.0020(4)
C10 0.0227(8) 0.0225(8) 0.0253(8) 0.000 -0.0004(6) 0.000
C11 0.0233(5) 0.0130(5) 0.0413(7) 0.0015(5) -0.0005(5) 0.0007(4)
C12 0.0270(6) 0.0181(6) 0.0675(11) 0.0145(6) 0.0113(7) 0.0046(5)
C13 0.0644(12) 0.0349(8) 0.0651(12) 0.0205(8) 0.0305(10) 0.0033(8)
C14 0.095(2) 0.0595(14) 0.0921(19) 0.0413(14) 0.0534(17) 0.0138(13)
C15 0.0719(17) 0.0561(14) 0.145(3) 0.0637(18) 0.0535(19) 0.0162(12)
C16 0.0350(9) 0.0325(9) 0.159(3) 0.0467(14) 0.0215(13) 0.0037(7)
C17 0.0258(7) 0.0207(6) 0.1099(18) 0.0182(8) 0.0069(9) 0.0015(5)
C18 0.0309(6) 0.0160(5) 0.0410(7) -0.0035(5) -0.0007(5) 0.0012(4)
C19 0.0272(6) 0.0203(6) 0.0441(8) -0.0033(5) -0.0025(5) 0.0023(5)
C20 0.0346(7) 0.0247(6) 0.0584(10) -0.0056(6) 0.0015(7) 0.0073(6)
C21 0.0611(12) 0.0362(9) 0.0575(11) -0.0103(8) 0.0131(9) 0.0130(8)
C22 0.0859(16) 0.0456(10) 0.0442(10) -0.0037(8) 0.0128(10) 0.0185(10)
C23 0.0619(11) 0.0305(7) 0.0421(9) -0.0007(6) -0.0002(8) 0.0133(7)
C24 0.0289(9) 0.0284(9) 0.0400(11) 0.000 -0.0091(8) 0.000
C25 0.0182(7) 0.0166(7) 0.0221(7) 0.000 0.0047(5) 0.000
C26 0.0208(5) 0.0174(5) 0.0237(5) -0.0011(4) 0.0056(4) 0.0008(4)
C27 0.0281(6) 0.0203(5) 0.0223(5) -0.0026(4) 0.0050(4) -0.0009(4)
C28 0.0270(8) 0.0240(8) 0.0193(7) 0.000 0.0031(6) 0.000
C29 0.0234(5) 0.0156(5) 0.0265(5) -0.0009(4) 0.0032(4) 0.0010(4)
C30 0.0392(7) 0.0176(5) 0.0278(6) -0.0011(4) 0.0041(5) 0.0045(5)
C31 0.0527(10) 0.0449(10) 0.0479(10) -0.0101(8) 0.0125(8) 0.0146(8)
C32 0.0890(18) 0.0571(13) 0.0598(13) -0.0170(11) 0.0171(12) 0.0325(13)
C33 0.117(2) 0.0294(8) 0.0413(10) -0.0106(7) 0.0011(11) 0.0194(11)
C34 0.0904(15) 0.0209(6) 0.0297(7) -0.0006(5) -0.0067(8) -0.0072(8)
C35 0.0536(9) 0.0225(6) 0.0286(6) -0.0026(5) -0.0005(6) -0.0056(6)
C36 0.0283(6) 0.0147(5) 0.0255(5) -0.0004(4) 0.0030(4) -0.0019(4)
C37 0.0379(7) 0.0207(6) 0.0289(6) 0.0015(5) -0.0008(5) -0.0034(5)
C38 0.0623(10) 0.0211(6) 0.0260(6) 0.0015(5) 0.0037(6) -0.0052(6)
C39 0.0647(11) 0.0297(7) 0.0382(8) 0.0070(6) 0.0242(8) 0.0039(7)
C40 0.0417(9) 0.0479(10) 0.0503(10) 0.0163(8) 0.0221(8) 0.0089(7)
C41 0.0303(7) 0.0346(7) 0.0346(7) 0.0092(6) 0.0082(5) 0.0031(5)
C42 0.0540(13) 0.0352(11) 0.0204(8) 0.000 -0.0047(8) 0.000
O2 0.046(4) 0.094(6) 0.033(3) -0.014(5) 0.008(3) 0.015(6)
O1 0.031(3) 0.075(10) 0.0238(19) -0.006(8) 0.0115(19) -0.024(8)
C4 0.0376(18) 0.161(5) 0.0281(15) 0.001(2) 0.0160(14) 0.022(2)
Cu2 0.02388(12) 0.0260(8) 0.01945(11) -0.00073(14) 0.00065(8) 0.00185(15)
N3 0.0207(6) 0.0133(5) 0.0189(6) 0.000 0.0025(5) 0.000
N4 0.0211(6) 0.0129(5) 0.0195(6) 0.000 0.0027(5) 0.000
C43 0.0222(7) 0.0126(6) 0.0202(7) 0.000 0.0031(5) 0.000
C44 0.0215(7) 0.0261(8) 0.0214(7) 0.000 0.0004(6) 0.000
C45 0.0264(8) 0.0257(8) 0.0193(7) 0.000 0.0007(6) 0.000
C50 0.0205(7) 0.0151(6) 0.0198(7) 0.000 0.0037(5) 0.000
C51 0.0219(5) 0.0147(5) 0.0230(5) -0.0004(4) 0.0037(4) -0.0005(4)
C52 0.0266(6) 0.0180(5) 0.0255(5) -0.0024(4) 0.0075(4) 0.0002(4)
C53 0.0243(8) 0.0221(8) 0.0245(8) 0.000 0.0073(6) 0.000
C54 0.0274(6) 0.0131(4) 0.0242(5) -0.0009(4) 0.0057(4) -0.0009(4)
C55 0.0360(7) 0.0153(5) 0.0241(5) -0.0023(4) -0.0011(5) 0.0001(4)
C56 0.0511(9) 0.0223(6) 0.0315(7) 0.0037(5) 0.0040(6) -0.0002(6)
C57 0.0737(13) 0.0290(7) 0.0364(8) 0.0093(6) -0.0044(8) 0.0040(8)
C58 0.0648(12) 0.0326(8) 0.0471(10) 0.0038(7) -0.0208(9) 0.0081(8)
C59 0.0427(9) 0.0319(8) 0.0549(10) -0.0010(7) -0.0171(8) 0.0021(6)
C60 0.0362(7) 0.0217(6) 0.0410(8) 0.0006(5) -0.0056(6) -0.0014(5)
C61 0.0269(6) 0.0152(5) 0.0243(5) -0.0010(4) 0.0043(4) -0.0026(4)
C62 0.0316(6) 0.0195(5) 0.0324(6) -0.0061(5) 0.0017(5) 0.0009(5)
C63 0.0423(8) 0.0210(6) 0.0351(7) -0.0091(5) 0.0051(6) -0.0012(5)
C64 0.0446(8) 0.0258(6) 0.0255(6) -0.0035(5) 0.0022(5) -0.0087(6)
C65 0.0350(7) 0.0286(6) 0.0267(6) 0.0031(5) -0.0009(5) -0.0043(5)
C66 0.0294(6) 0.0213(5) 0.0268(6) 0.0014(4) 0.0034(5) 0.0006(4)
C67 0.0373(10) 0.0303(9) 0.0274(9) 0.000 0.0135(8) 0.000
C68 0.0225(7) 0.0144(6) 0.0209(7) 0.000 0.0046(6) 0.000
C69 0.0256(5) 0.0137(4) 0.0262(5) -0.0004(4) 0.0052(4) 0.0001(4)
C70 0.0265(6) 0.0167(5) 0.0378(7) -0.0004(5) 0.0079(5) -0.0028(4)
C71 0.0248(8) 0.0214(8) 0.0391(10) 0.000 0.0079(7) 0.000
C72 0.0269(6) 0.0131(5) 0.0307(6) -0.0001(4) 0.0041(5) -0.0001(4)
C73 0.0353(7) 0.0169(5) 0.0326(6) -0.0014(5) -0.0021(5) -0.0033(5)
C74 0.0510(10) 0.0634(12) 0.0407(9) 0.0075(8) 0.0007(8) 0.0240(9)
C75 0.0705(15) 0.0839(17) 0.0474(11) 0.0156(11) -0.0076(10) 0.0333(13)
C76 0.0710(13) 0.0506(11) 0.0334(8) 0.0051(7) -0.0091(8) -0.0025(9)
C77 0.0638(12) 0.0430(9) 0.0313(8) 0.0013(7) 0.0040(7) -0.0068(8)
C78 0.0481(9) 0.0356(8) 0.0338(7) 0.0041(6) 0.0057(6) 0.0012(7)
C79 0.0258(5) 0.0132(5) 0.0294(6) -0.0008(4) 0.0046(4) 0.0004(4)
C80 0.0331(6) 0.0182(5) 0.0287(6) 0.0018(4) 0.0025(5) -0.0048(5)
C81 0.0374(7) 0.0206(6) 0.0357(7) -0.0007(5) 0.0038(6) -0.0086(5)
C82 0.0340(7) 0.0231(6) 0.0332(7) -0.0059(5) 0.0013(5) -0.0024(5)
C83 0.0494(9) 0.0267(6) 0.0273(6) -0.0013(5) 0.0061(6) -0.0024(6)
C84 0.0475(8) 0.0190(6) 0.0301(6) 0.0006(5) 0.0093(6) -0.0053(5)
C85 0.0246(9) 0.0282(10) 0.0776(18) 0.000 0.0138(10) 0.000
O3 0.0405(11) 0.0447(12) 0.0236(9) 0.0054(7) -0.0067(8) -0.0056(8)
C46 0.0400(16) 0.0354(16) 0.0484(18) -0.0027(12) -0.0104(14) 0.0045(11)
C47 0.0463(19) 0.0505(18) 0.0457(19) -0.0062(15) -0.0021(16) -0.0041(15)
C48 0.056(3) 0.076(3) 0.052(2) -0.003(2) 0.001(2) 0.026(2)
C49 0.041(2) 0.094(3) 0.047(2) -0.007(2) -0.0055(18) 0.007(2)
C86 0.106(5) 0.089(4) 0.047(3) -0.006(3) -0.005(3) -0.075(4)

loop_
_atom_type_symbol
_atom_type_description
_atom_type_scat_dispersion_real
_atom_type_scat_dispersion_imag
_atom_type_scat_source
C C 0.0033 0.0016 'International Tables Vol C Tables 4.2.6.8 and 6.1.1.4'
H H 0.0000 0.0000 'International Tables Vol C Tables 4.2.6.8 and 6.1.1.4'
Cu Cu 0.3201 1.2651 'International Tables Vol C Tables 4.2.6.8 and 6.1.1.4'
N N 0.0061 0.0033 'International Tables Vol C Tables 4.2.6.8 and 6.1.1.4'
O O 0.0106 0.0060 'International Tables Vol C Tables 4.2.6.8 and 6.1.1.4'

loop_
_exptl_crystal_face_index_h
_exptl_crystal_face_index_k
_exptl_crystal_face_index_l
_exptl_crystal_face_perp_dist
0.00 0.00 1.00 0.0400
0.00 0.00 -1.00 0.0480
1.00 -3.00 4.00 0.1740
-1.00 2.00 4.00 0.2010
1.00 -2.00 -4.00 0.1810
1.00 1.00 -2.00 0.2030
1.00 4.00 -4.00 0.2190
-1.00 0.00 1.00 0.1960
1.00 0.00 -1.00 0.2110
2.00 3.00 -4.00 0.2090
0.00 2.00 -1.00 0.2660
0.00 -2.00 1.00 0.1840
3.00 4.00 -4.00 0.2340
-4.00 -1.00 2.00 0.2220
4.00 -2.00 -1.00 0.2580
1.00 4.00 -2.00 0.2810
2.00 3.00 -2.00 0.2530
-3.00 0.00 1.00 0.2100
0.00 -4.00 1.00 0.2020
0.00 4.00 -1.00 0.2940

loop_
_geom_angle_atom_site_label_1
_geom_angle_atom_site_label_2
_geom_angle_atom_site_label_3
_geom_angle
_geom_angle_site_symmetry_1
_geom_angle_site_symmetry_3
_geom_angle_publ_flag
Cu1 Cu1 C1 83.28(3) 4_565 . ?
Cu1 Cu1 O2 109.2(3) 4_565 . ?
Cu1 Cu1 O1 80.4(13) 4_565 . ?
Cu1 Cu1 O1 86.0(13) 4_565 4_565 ?
O2 Cu1 C1 166.1(3) . . ?
O1 Cu1 C1 163.4(13) . . ?
O1 Cu1 C1 168.8(12) 4_565 . ?
O1 Cu1 O1 6(3) 4_565 . ?
C1 N1 C3 111.67(14) . . ?
C1 N1 C25 121.97(14) . . ?
C3 N1 C25 126.36(14) . . ?
C1 N2 C2 111.40(14) . . ?
C1 N2 C7 126.84(14) . . ?
C2 N2 C7 121.76(14) . . ?
Cu1 C1 Cu1 13.45(5) . 4_565 ?
N1 C1 Cu1 125.18(12) . 4_565 ?
N1 C1 Cu1 125.18(12) . . ?
N2 C1 Cu1 130.52(12) . 4_565 ?
N2 C1 Cu1 130.52(12) . . ?
N2 C1 N1 103.69(14) . . ?
N2 C2 H2 126.6 . . ?
C3 C2 N2 106.87(15) . . ?
C3 C2 H2 126.6 . . ?
N1 C3 H3 126.8 . . ?
C2 C3 N1 106.37(15) . . ?
C2 C3 H3 126.8 . . ?
H5A C5 H5B 114.8 . . ?
C6 C5 H5A 117.7 . . ?
C6 C5 H5B 117.7 . . ?
C86 C5 H5A 117.7 . . ?
C86 C5 H5B 117.7 . . ?
C86 C5 C6 60.9(7) . . ?
C5 C6 H6A 118.0 . . ?
C5 C6 H6B 118.0 . . ?
H6A C6 H6B 115.2 . . ?
C86 C6 C5 57.5(5) . . ?
C86 C6 H6A 118.0 . . ?
C86 C6 H6B 118.0 . . ?
C8 C7 N2 118.84(8) 4_565 . ?
C8 C7 N2 118.84(8) . . ?
C8 C7 C8 122.08(15) 4_565 . ?
C7 C8 C11 121.49(11) . . ?
C9 C8 C7 117.73(12) . . ?
C9 C8 C11 120.77(11) . . ?
C8 C9 H9 119.0 . . ?
C8 C9 C10 121.97(12) . . ?
C10 C9 H9 119.0 . . ?
C9 C10 C9 118.34(16) 4_565 . ?
C9 C10 C24 120.82(8) . . ?
C9 C10 C24 120.83(8) 4_565 . ?
C8 C11 H11 105.9 . . ?
C8 C11 C12 114.05(12) . . ?
C12 C11 H11 105.9 . . ?
C18 C11 C8 111.36(11) . . ?
C18 C11 H11 105.9 . . ?
C18 C11 C12 112.97(11) . . ?
C13 C12 C11 123.37(14) . . ?
C13 C12 C17 118.01(18) . . ?
C17 C12 C11 118.52(18) . . ?
C12 C13 H13 119.4 . . ?
C12 C13 C14 121.3(2) . . ?
C14 C13 H13 119.4 . . ?
C13 C14 H14 120.0 . . ?
C15 C14 C13 120.1(3) . . ?
C15 C14 H14 120.0 . . ?
C14 C15 H15 120.3 . . ?
C16 C15 C14 119.3(2) . . ?
C16 C15 H15 120.3 . . ?
C15 C16 H16 119.5 . . ?
C15 C16 C17 121.0(2) . . ?
C17 C16 H16 119.5 . . ?
C12 C17 H17 119.9 . . ?
C16 C17 C12 120.2(3) . . ?
C16 C17 H17 119.9 . . ?
C19 C18 C11 122.80(14) . . ?
C23 C18 C11 118.90(13) . . ?
C23 C18 C19 118.30(14) . . ?
C18 C19 H19 119.6 . . ?
C18 C19 C20 120.78(16) . . ?
C20 C19 H19 119.6 . . ?
C19 C20 H20 119.9 . . ?
C21 C20 C19 120.14(16) . . ?
C21 C20 H20 119.9 . . ?
C20 C21 H21 120.1 . . ?
C20 C21 C22 119.82(17) . . ?
C22 C21 H21 120.1 . . ?
C21 C22 H22 120.0 . . ?
C21 C22 C23 120.0(2) . . ?
C23 C22 H22 120.0 . . ?
C18 C23 C22 120.91(17) . . ?
C18 C23 H23 119.5 . . ?
C22 C23 H23 119.5 . . ?
C10 C24 H24A 109.5 . . ?
C10 C24 H24B 109.5 . . ?
C10 C24 H24C 109.5 . . ?
H24A C24 H24B 109.5 . . ?
H24A C24 H24C 109.5 . . ?
H24B C24 H24C 109.5 . . ?
C26 C25 N1 118.71(8) . . ?
C26 C25 N1 118.71(8) 4_565 . ?
C26 C25 C26 122.58(16) 4_565 . ?
C25 C26 C29 118.53(11) . . ?
C27 C26 C25 117.76(12) . . ?
C27 C26 C29 123.54(11) . . ?
C26 C27 H27 119.3 . . ?
C26 C27 C28 121.36(12) . . ?
C28 C27 H27 119.3 . . ?
C27 C28 C27 119.15(16) 4_565 . ?
C27 C28 C42 120.42(8) 4_565 . ?
C27 C28 C42 120.42(8) . . ?
C26 C29 H29 106.2 . . ?
C26 C29 C36 109.86(10) . . ?
C30 C29 C26 115.21(11) . . ?
C30 C29 H29 106.2 . . ?
C30 C29 C36 112.51(10) . . ?
C36 C29 H29 106.2 . . ?
C31 C30 C29 118.53(14) . . ?
C35 C30 C29 122.74(13) . . ?
C35 C30 C31 118.66(15) . . ?
C30 C31 H31 119.9 . . ?
C30 C31 C32 120.2(2) . . ?
C32 C31 H31 119.9 . . ?
C31 C32 H32 120.0 . . ?
C33 C32 C31 120.0(2) . . ?
C33 C32 H32 120.0 . . ?
C32 C33 H33 119.9 . . ?
C34 C33 C32 120.18(17) . . ?
C34 C33 H33 119.9 . . ?
C33 C34 H34 120.0 . . ?
C33 C34 C35 120.0(2) . . ?
C35 C34 H34 120.0 . . ?
C30 C35 C34 120.96(18) . . ?
C30 C35 H35 119.5 . . ?
C34 C35 H35 119.5 . . ?
C37 C36 C29 119.45(12) . . ?
C41 C36 C29 122.02(12) . . ?
C41 C36 C37 118.51(13) . . ?
C36 C37 H37 119.6 . . ?
C36 C37 C38 120.79(15) . . ?
C38 C37 H37 119.6 . . ?
C37 C38 H38 119.9 . . ?
C39 C38 C37 120.15(15) . . ?
C39 C38 H38 119.9 . . ?
C38 C39 H39 120.1 . . ?
C38 C39 C40 119.72(15) . . ?
C40 C39 H39 120.1 . . ?
C39 C40 H40 119.8 . . ?
C39 C40 C41 120.37(17) . . ?
C41 C40 H40 119.8 . . ?
C36 C41 C40 120.47(15) . . ?
C36 C41 H41 119.8 . . ?
C40 C41 H41 119.8 . . ?
C28 C42 H42A 109.5 . . ?
C28 C42 H42B 109.5 . . ?
C28 C42 H42C 109.5 . . ?
H42A C42 H42B 109.5 . . ?
H42A C42 H42C 109.5 . . ?
H42B C42 H42C 109.5 . . ?
C4 O1 Cu1 116(2) . . ?
O1 C4 H4A 107.6 . . ?
O1 C4 H4B 107.6 . . ?
O1 C4 C86 118.8(8) . . ?
H4A C4 H4B 107.1 . . ?
C86 C4 H4A 107.6 . . ?
C86 C4 H4B 107.6 . . ?
Cu2 Cu2 C43 85.27(6) 4_575 . ?
Cu2 Cu2 O3 70.99(9) 4_575 . ?
Cu2 Cu2 O3 99.76(9) 4_575 4_575 ?
C43 Cu2 O3 155.97(13) . . ?
O3 Cu2 C43 173.73(12) 4_575 . ?
O3 Cu2 O3 28.77(14) 4_575 . ?
C43 N3 C44 111.44(14) . . ?
C43 N3 C50 121.81(14) . . ?
C44 N3 C50 126.76(14) . . ?
C43 N4 C45 111.39(14) . . ?
C43 N4 C68 120.37(14) . . ?
C45 N4 C68 128.24(14) . . ?
Cu2 C43 Cu2 9.45(11) 4_575 . ?
N3 C43 Cu2 125.68(12) . 4_575 ?
N3 C43 Cu2 125.68(12) . . ?
N3 C43 N4 104.21(14) . . ?
N4 C43 Cu2 129.81(13) . 4_575 ?
N4 C43 Cu2 129.81(13) . . ?
N3 C44 H44 126.8 . . ?
C45 C44 N3 106.50(15) . . ?
C45 C44 H44 126.8 . . ?
N4 C45 H45 126.8 . . ?
C44 C45 N4 106.47(15) . . ?
C44 C45 H45 126.8 . . ?
C51 C50 N3 119.03(8) . . ?
C51 C50 N3 119.03(8) 4_575 . ?
C51 C50 C51 121.70(15) 4_575 . ?
C50 C51 C54 122.11(11) . . ?
C52 C51 C50 117.91(11) . . ?
C52 C51 C54 119.90(10) . . ?
C51 C52 H52 119.1 . . ?
C53 C52 C51 121.90(12) . . ?
C53 C52 H52 119.1 . . ?
C52 C53 C52 118.50(16) . 4_575 ?
C52 C53 C67 120.73(8) 4_575 . ?
C52 C53 C67 120.73(8) . . ?
C51 C54 H54 106.9 . . ?
C51 C54 C61 109.22(10) . . ?
C55 C54 C51 114.20(10) . . ?
C55 C54 H54 106.9 . . ?
C55 C54 C61 112.22(10) . . ?
C61 C54 H54 106.9 . . ?
C56 C55 C54 118.37(13) . . ?
C60 C55 C54 122.83(12) . . ?
C60 C55 C56 118.64(14) . . ?
C55 C56 H56 119.6 . . ?
C57 C56 C55 120.73(17) . . ?
C57 C56 H56 119.6 . . ?
C56 C57 H57 119.9 . . ?
C58 C57 C56 120.13(17) . . ?
C58 C57 H57 119.9 . . ?
C57 C58 H58 120.1 . . ?
C57 C58 C59 119.79(16) . . ?
C59 C58 H58 120.1 . . ?
C58 C59 H59 120.1 . . ?
C58 C59 C60 119.82(18) . . ?
C60 C59 H59 120.1 . . ?
C55 C60 C59 120.88(16) . . ?
C55 C60 H60 119.6 . . ?
C59 C60 H60 119.6 . . ?
C62 C61 C54 122.31(12) . . ?
C62 C61 C66 118.63(12) . . ?
C66 C61 C54 118.99(11) . . ?
C61 C62 H62 119.7 . . ?
C61 C62 C63 120.50(13) . . ?
C63 C62 H62 119.7 . . ?
C62 C63 H63 119.8 . . ?
C64 C63 C62 120.38(13) . . ?
C64 C63 H63 119.8 . . ?
C63 C64 H64 120.3 . . ?
C63 C64 C65 119.45(13) . . ?
C65 C64 H64 120.3 . . ?
C64 C65 H65 119.8 . . ?
C64 C65 C66 120.34(14) . . ?
C66 C65 H65 119.8 . . ?
C61 C66 H66 119.7 . . ?
C65 C66 C61 120.67(13) . . ?
C65 C66 H66 119.7 . . ?
C53 C67 H67A 109.5 . . ?
C53 C67 H67B 109.5 . . ?
C53 C67 H67C 109.5 . . ?
H67A C67 H67B 109.5 . . ?
H67A C67 H67C 109.5 . . ?
H67B C67 H67C 109.5 . . ?
C69 C68 N4 118.79(8) 4_575 . ?
C69 C68 N4 118.79(8) . . ?
C69 C68 C69 121.96(16) 4_575 . ?
C68 C69 C72 121.65(11) . . ?
C70 C69 C68 117.88(12) . . ?
C70 C69 C72 120.43(11) . . ?
C69 C70 H70 119.1 . . ?
C71 C70 C69 121.80(12) . . ?
C71 C70 H70 119.1 . . ?
C70 C71 C70 118.38(17) 4_575 . ?
C70 C71 C85 120.80(9) 4_575 . ?
C70 C71 C85 120.80(9) . . ?
C69 C72 H72 106.6 . . ?
C69 C72 C73 111.58(11) . . ?
C69 C72 C79 111.71(10) . . ?
C73 C72 H72 106.6 . . ?
C79 C72 H72 106.6 . . ?
C79 C72 C73 113.25(10) . . ?
C74 C73 C72 118.81(15) . . ?
C74 C73 C78 117.57(15) . . ?
C78 C73 C72 123.56(13) . . ?
C73 C74 H74 119.6 . . ?
C73 C74 C75 120.9(2) . . ?
C75 C74 H74 119.6 . . ?
C74 C75 H75 119.8 . . ?
C76 C75 C74 120.3(2) . . ?
C76 C75 H75 119.8 . . ?
C75 C76 H76 120.1 . . ?
C77 C76 C75 119.71(18) . . ?
C77 C76 H76 120.1 . . ?
C76 C77 H77 119.8 . . ?
C76 C77 C78 120.39(19) . . ?
C78 C77 H77 119.8 . . ?
C73 C78 C77 121.13(17) . . ?
C73 C78 H78 119.4 . . ?
C77 C78 H78 119.4 . . ?
C80 C79 C72 123.03(12) . . ?
C80 C79 C84 118.41(12) . . ?
C84 C79 C72 118.56(11) . . ?
C79 C80 H80 119.7 . . ?
C79 C80 C81 120.50(13) . . ?
C81 C80 H80 119.7 . . ?
C80 C81 H81 119.8 . . ?
C82 C81 C80 120.38(13) . . ?
C82 C81 H81 119.8 . . ?
C81 C82 H82 120.3 . . ?
C81 C82 C83 119.47(13) . . ?
C83 C82 H82 120.3 . . ?
C82 C83 H83 120.0 . . ?
C84 C83 C82 120.00(14) . . ?
C84 C83 H83 120.0 . . ?
C79 C84 H84 119.4 . . ?
C83 C84 C79 121.23(13) . . ?
C83 C84 H84 119.4 . . ?
C71 C85 H85A 109.5 . . ?
C71 C85 H85B 109.5 . . ?
C71 C85 H85C 109.5 . . ?
H85A C85 H85B 109.5 . . ?
H85A C85 H85C 109.5 . . ?
H85B C85 H85C 109.5 . . ?
O3 O3 Cu2 70.98(9) 4_575 . ?
O3 O3 C46 50.99(17) 4_575 . ?
C46 O3 Cu2 115.5(2) . . ?
O3 C46 H46A 107.8 . . ?
O3 C46 H46B 107.8 . . ?
O3 C46 C47 118.2(3) . . ?
H46A C46 H46B 107.1 . . ?
C47 C46 H46A 107.8 . . ?
C47 C46 H46B 107.8 . . ?
C46 C47 H47 114.6 . . ?
C46 C47 C48 123.1(4) . . ?
C46 C47 C49 119.4(3) . . ?
C48 C47 H47 114.6 . . ?
C49 C47 H47 114.6 . . ?
C49 C47 C48 59.5(3) . . ?
C47 C48 H48A 117.8 . . ?
C47 C48 H48B 117.8 . . ?
H48A C48 H48B 114.9 . . ?
C49 C48 C47 60.0(3) . . ?
C49 C48 H48A 117.8 . . ?
C49 C48 H48B 117.8 . . ?
C47 C49 H49A 117.7 . . ?
C47 C49 H49B 117.7 . . ?
C48 C49 C47 60.5(3) . . ?
C48 C49 H49A 117.7 . . ?
C48 C49 H49B 117.7 . . ?
H49A C49 H49B 114.8 . . ?
C5 C86 C6 61.6(8) . . ?
C5 C86 C4 114.6(11) . . ?
C5 C86 H86 108(3) . . ?
C6 C86 C4 120.8(7) . . ?
C6 C86 H86 122(3) . . ?
C4 C86 H86 115(3) . . ?

loop_
_geom_bond_atom_site_label_1
_geom_bond_atom_site_label_2
_geom_bond_distance
_geom_bond_site_symmetry_2
_geom_bond_publ_flag
Cu1 Cu1 0.4350(17) 4_565 ?
Cu1 C1 1.8575(17) . ?
Cu1 O2 1.839(9) . ?
Cu1 O1 1.821(9) 4_565 ?
Cu1 O1 1.842(8) . ?
N1 C1 1.365(2) . ?
N1 C3 1.386(2) . ?
N1 C25 1.440(2) . ?
N2 C1 1.358(2) . ?
N2 C2 1.390(2) . ?
N2 C7 1.437(2) . ?
C2 H2 0.9500 . ?
C2 C3 1.347(2) . ?
C3 H3 0.9500 . ?
C5 H5A 0.9900 . ?
C5 H5B 0.9900 . ?
C5 C6 1.471(14) . ?
C5 C86 1.411(13) . ?
C6 H6A 0.9900 . ?
C6 H6B 0.9900 . ?
C6 C86 1.462(8) . ?
C7 C8 1.4019(14) 4_565 ?
C7 C8 1.4019(14) . ?
C8 C9 1.3917(17) . ?
C8 C11 1.5274(17) . ?
C9 H9 0.9500 . ?
C9 C10 1.3949(15) . ?
C10 C24 1.504(3) . ?
C11 H11 1.0000 . ?
C11 C12 1.530(2) . ?
C11 C18 1.5260(19) . ?
C12 C13 1.372(3) . ?
C12 C17 1.404(2) . ?
C13 H13 0.9500 . ?
C13 C14 1.408(3) . ?
C14 H14 0.9500 . ?
C14 C15 1.373(5) . ?
C15 H15 0.9500 . ?
C15 C16 1.371(5) . ?
C16 H16 0.9500 . ?
C16 C17 1.394(3) . ?
C17 H17 0.9500 . ?
C18 C19 1.3931(19) . ?
C18 C23 1.392(2) . ?
C19 H19 0.9500 . ?
C19 C20 1.395(2) . ?
C20 H20 0.9500 . ?
C20 C21 1.379(3) . ?
C21 H21 0.9500 . ?
C21 C22 1.384(3) . ?
C22 H22 0.9500 . ?
C22 C23 1.393(3) . ?
C23 H23 0.9500 . ?
C24 H24A 0.9800 . ?
C24 H24B 0.9800 . ?
C24 H24C 0.9800 . ?
C25 C26 1.4002(14) 4_565 ?
C25 C26 1.4003(14) . ?
C26 C27 1.3919(17) . ?
C26 C29 1.5256(17) . ?
C27 H27 0.9500 . ?
C27 C28 1.3980(15) . ?
C28 C42 1.507(3) . ?
C29 H29 1.0000 . ?
C29 C30 1.5188(17) . ?
C29 C36 1.5257(18) . ?
C30 C31 1.394(2) . ?
C30 C35 1.389(2) . ?
C31 H31 0.9500 . ?
C31 C32 1.397(3) . ?
C32 H32 0.9500 . ?
C32 C33 1.388(4) . ?
C33 H33 0.9500 . ?
C33 C34 1.370(4) . ?
C34 H34 0.9500 . ?
C34 C35 1.393(2) . ?
C35 H35 0.9500 . ?
C36 C37 1.3890(18) . ?
C36 C41 1.3888(19) . ?
C37 H37 0.9500 . ?
C37 C38 1.394(2) . ?
C38 H38 0.9500 . ?
C38 C39 1.373(3) . ?
C39 H39 0.9500 . ?
C39 C40 1.381(3) . ?
C40 H40 0.9500 . ?
C40 C41 1.391(2) . ?
C41 H41 0.9500 . ?
C42 H42A 0.9800 . ?
C42 H42B 0.9800 . ?
C42 H42C 0.9800 . ?
O1 C4 1.45(3) . ?
C4 H4A 0.9900 . ?
C4 H4B 0.9900 . ?
C4 C86 1.496(9) . ?
Cu2 Cu2 0.306(4) 4_575 ?
Cu2 C43 1.8551(17) . ?
Cu2 O3 1.795(2) 4_575 ?
Cu2 O3 1.871(2) . ?
N3 C43 1.357(2) . ?
N3 C44 1.386(2) . ?
N3 C50 1.439(2) . ?
N4 C43 1.360(2) . ?
N4 C45 1.385(2) . ?
N4 C68 1.445(2) . ?
C44 H44 0.9500 . ?
C44 C45 1.358(3) . ?
C45 H45 0.9500 . ?
C50 C51 1.4015(14) 4_575 ?
C50 C51 1.4016(14) . ?
C51 C52 1.3947(17) . ?
C51 C54 1.5247(16) . ?
C52 H52 0.9500 . ?
C52 C53 1.3914(15) . ?
C53 C67 1.501(3) . ?
C54 H54 1.0000 . ?
C54 C55 1.5221(18) . ?
C54 C61 1.5330(17) . ?
C55 C56 1.398(2) . ?
C55 C60 1.389(2) . ?
C56 H56 0.9500 . ?
C56 C57 1.390(2) . ?
C57 H57 0.9500 . ?
C57 C58 1.387(3) . ?
C58 H58 0.9500 . ?
C58 C59 1.391(3) . ?
C59 H59 0.9500 . ?
C59 C60 1.397(2) . ?
C60 H60 0.9500 . ?
C61 C62 1.3926(17) . ?
C61 C66 1.3976(18) . ?
C62 H62 0.9500 . ?
C62 C63 1.3974(19) . ?
C63 H63 0.9500 . ?
C63 C64 1.384(2) . ?
C64 H64 0.9500 . ?
C64 C65 1.389(2) . ?
C65 H65 0.9500 . ?
C65 C66 1.3895(19) . ?
C66 H66 0.9500 . ?
C67 H67A 0.9800 . ?
C67 H67B 0.9800 . ?
C67 H67C 0.9800 . ?
C68 C69 1.3982(14) . ?
C68 C69 1.3982(14) 4_575 ?
C69 C70 1.3951(18) . ?
C69 C72 1.5198(17) . ?
C70 H70 0.9500 . ?
C70 C71 1.3943(16) . ?
C71 C85 1.506(3) . ?
C72 H72 1.0000 . ?
C72 C73 1.5345(19) . ?
C72 C79 1.5307(17) . ?
C73 C74 1.381(2) . ?
C73 C78 1.391(2) . ?
C74 H74 0.9500 . ?
C74 C75 1.403(3) . ?
C75 H75 0.9500 . ?
C75 C76 1.365(3) . ?
C76 H76 0.9500 . ?
C76 C77 1.364(3) . ?
C77 H77 0.9500 . ?
C77 C78 1.392(2) . ?
C78 H78 0.9500 . ?
C79 C80 1.3898(17) . ?
C79 C84 1.3930(19) . ?
C80 H80 0.9500 . ?
C80 C81 1.3960(19) . ?
C81 H81 0.9500 . ?
C81 C82 1.385(2) . ?
C82 H82 0.9500 . ?
C82 C83 1.387(2) . ?
C83 H83 0.9500 . ?
C83 C84 1.386(2) . ?
C84 H84 0.9500 . ?
C85 H85A 0.9800 . ?
C85 H85B 0.9800 . ?
C85 H85C 0.9800 . ?
O3 O3 0.914(5) 4_575 ?
O3 C46 1.353(4) . ?
C46 H46A 0.9900 . ?
C46 H46B 0.9900 . ?
C46 C47 1.478(6) . ?
C47 H47 1.0000 . ?
C47 C48 1.504(6) . ?
C47 C49 1.497(6) . ?
C48 H48A 0.9900 . ?
C48 H48B 0.9900 . ?
C48 C49 1.489(7) . ?
C49 H49A 0.9900 . ?
C49 H49B 0.9900 . ?
C86 H86 1.30(7) . ?

loop_
_geom_torsion_atom_site_label_1
_geom_torsion_atom_site_label_2
_geom_torsion_atom_site_label_3
_geom_torsion_atom_site_label_4
_geom_torsion
_geom_torsion_site_symmetry_1
_geom_torsion_site_symmetry_2
_geom_torsion_site_symmetry_3
_geom_torsion_site_symmetry_4
_geom_torsion_publ_flag
Cu1 Cu1 C1 N1 -94.76(3) 4_565 . . . ?
Cu1 Cu1 C1 N2 95.79(4) 4_565 . . . ?
Cu1 Cu1 O1 C4 -141.5(13) 4_565 . . . ?
Cu1 O1 C4 C86 73.8(18) . . . . ?
N1 C25 C26 C27 177.04(13) . . . . ?
N1 C25 C26 C29 -7.5(2) . . . . ?
N2 C2 C3 N1 0.000(1) . . . . ?
N2 C7 C8 C9 171.13(13) . . . . ?
N2 C7 C8 C11 -7.9(2) . . . . ?
C1 Cu1 O1 C4 -152.4(13) . . . . ?
C1 N1 C3 C2 0.000(1) . . . . ?
C1 N1 C25 C26 -89.67(13) . . . . ?
C1 N1 C25 C26 89.67(13) . . . 4_565 ?
C1 N2 C2 C3 0.000(1) . . . . ?
C1 N2 C7 C8 -92.75(13) . . . 4_565 ?
C1 N2 C7 C8 92.76(13) . . . . ?
C2 N2 C1 Cu1 -171.14(4) . . . 4_565 ?
C2 N2 C1 Cu1 171.14(4) . . . . ?
C2 N2 C1 N1 0.000(1) . . . . ?
C2 N2 C7 C8 -87.24(13) . . . . ?
C2 N2 C7 C8 87.25(13) . . . 4_565 ?
C3 N1 C1 Cu1 -171.76(4) . . . . ?
C3 N1 C1 Cu1 171.77(4) . . . 4_565 ?
C3 N1 C1 N2 0.000(1) . . . . ?
C3 N1 C25 C26 -90.33(13) . . . 4_565 ?
C3 N1 C25 C26 90.33(13) . . . . ?
C5 C6 C86 C4 103.1(12) . . . . ?
C6 C5 C86 C4 -113.1(9) . . . . ?
C7 N2 C1 Cu1 8.86(4) . . . 4_565 ?
C7 N2 C1 Cu1 -8.86(4) . . . . ?
C7 N2 C1 N1 180.000(1) . . . . ?
C7 N2 C2 C3 180.000(1) . . . . ?
C7 C8 C9 C10 -0.3(2) . . . . ?
C7 C8 C11 C12 100.41(15) . . . . ?
C7 C8 C11 C18 -130.28(14) . . . . ?
C8 C7 C8 C9 -3.2(2) 4_565 . . . ?
C8 C7 C8 C11 177.76(10) 4_565 . . . ?
C8 C9 C10 C9 3.5(3) . . . 4_565 ?
C8 C9 C10 C24 -175.58(17) . . . . ?
C8 C11 C12 C13 -3.2(2) . . . . ?
C8 C11 C12 C17 -179.32(12) . . . . ?
C8 C11 C18 C19 -94.50(15) . . . . ?
C8 C11 C18 C23 85.14(17) . . . . ?
C9 C8 C11 C12 -78.62(15) . . . . ?
C9 C8 C11 C18 50.69(17) . . . . ?
C11 C8 C9 C10 178.80(14) . . . . ?
C11 C12 C13 C14 -174.64(19) . . . . ?
C11 C12 C17 C16 174.36(15) . . . . ?
C11 C18 C19 C20 178.43(13) . . . . ?
C11 C18 C23 C22 -179.23(19) . . . . ?
C12 C11 C18 C19 35.37(19) . . . . ?
C12 C11 C18 C23 -144.98(16) . . . . ?
C12 C13 C14 C15 0.5(4) . . . . ?
C13 C12 C17 C16 -2.0(2) . . . . ?
C13 C14 C15 C16 -1.9(4) . . . . ?
C14 C15 C16 C17 1.5(4) . . . . ?
C15 C16 C17 C12 0.5(3) . . . . ?
C17 C12 C13 C14 1.5(3) . . . . ?
C18 C11 C12 C13 -131.70(17) . . . . ?
C18 C11 C12 C17 52.19(17) . . . . ?
C18 C19 C20 C21 1.3(2) . . . . ?
C19 C18 C23 C22 0.4(3) . . . . ?
C19 C20 C21 C22 -0.5(3) . . . . ?
C20 C21 C22 C23 -0.3(4) . . . . ?
C21 C22 C23 C18 0.3(4) . . . . ?
C23 C18 C19 C20 -1.2(2) . . . . ?
C25 N1 C1 Cu1 -8.23(4) . . . 4_565 ?
C25 N1 C1 Cu1 8.24(4) . . . . ?
C25 N1 C1 N2 180.000(1) . . . . ?
C25 N1 C3 C2 180.000(1) . . . . ?
C25 C26 C27 C28 0.9(2) . . . . ?
C25 C26 C29 C30 158.43(13) . . . . ?
C25 C26 C29 C36 -73.27(15) . . . . ?
C26 C25 C26 C27 -2.3(2) 4_565 . . . ?
C26 C25 C26 C29 173.17(10) 4_565 . . . ?
C26 C27 C28 C27 0.4(3) . . . 4_565 ?
C26 C27 C28 C42 179.08(17) . . . . ?
C26 C29 C30 C31 -94.46(17) . . . . ?
C26 C29 C30 C35 88.61(16) . . . . ?
C26 C29 C36 C37 139.49(12) . . . . ?
C26 C29 C36 C41 -38.90(16) . . . . ?
C27 C26 C29 C30 -26.42(17) . . . . ?
C27 C26 C29 C36 101.88(13) . . . . ?
C29 C26 C27 C28 -174.32(13) . . . . ?
C29 C30 C31 C32 -177.94(18) . . . . ?
C29 C30 C35 C34 178.82(13) . . . . ?
C29 C36 C37 C38 -178.20(12) . . . . ?
C29 C36 C41 C40 178.68(15) . . . . ?
C30 C29 C36 C37 -90.73(14) . . . . ?
C30 C29 C36 C41 90.88(15) . . . . ?
C30 C31 C32 C33 -0.5(3) . . . . ?
C31 C30 C35 C34 1.9(2) . . . . ?
C31 C32 C33 C34 0.8(4) . . . . ?
C32 C33 C34 C35 0.2(3) . . . . ?
C33 C34 C35 C30 -1.6(2) . . . . ?
C35 C30 C31 C32 -0.9(3) . . . . ?
C36 C29 C30 C31 138.56(15) . . . . ?
C36 C29 C30 C35 -38.36(18) . . . . ?
C36 C37 C38 C39 -0.6(2) . . . . ?
C37 C36 C41 C40 0.3(2) . . . . ?
C37 C38 C39 C40 0.5(3) . . . . ?
C38 C39 C40 C41 0.1(3) . . . . ?
C39 C40 C41 C36 -0.4(3) . . . . ?
C41 C36 C37 C38 0.2(2) . . . . ?
O2 Cu1 C1 Cu1 154.2(16) . . . 4_565 ?
O2 Cu1 C1 N1 59.5(16) . . . . ?
O2 Cu1 C1 N2 -110.0(16) . . . . ?
O1 Cu1 C1 Cu1 16(3) 4_565 . . 4_565 ?
O1 Cu1 C1 Cu1 10.8(9) . . . 4_565 ?
O1 Cu1 C1 N1 -78(3) 4_565 . . . ?
O1 Cu1 C1 N1 -83.9(9) . . . . ?
O1 Cu1 C1 N2 106.6(9) . . . . ?
O1 Cu1 C1 N2 112(3) 4_565 . . . ?
O1 Cu1 O1 C4 38.5(13) 4_565 . . . ?
O1 C4 C86 C5 46.8(16) . . . . ?
O1 C4 C86 C6 -23.5(15) . . . . ?
Cu2 Cu2 C43 N3 -93.42(4) 4_575 . . . ?
Cu2 Cu2 C43 N4 93.93(5) 4_575 . . . ?
Cu2 Cu2 O3 O3 -179.984(3) 4_575 . . 4_575 ?
Cu2 Cu2 O3 C46 -154.5(3) 4_575 . . . ?
Cu2 O3 C46 C47 77.9(3) . . . . ?
N3 C44 C45 N4 0.000(1) . . . . ?
N3 C50 C51 C52 178.95(13) . . . . ?
N3 C50 C51 C54 2.3(2) . . . . ?
N4 C68 C69 C70 -166.96(14) . . . . ?
N4 C68 C69 C72 15.1(2) . . . . ?
C43 Cu2 O3 O3 170.7(2) . . . 4_575 ?
C43 Cu2 O3 C46 -163.8(2) . . . . ?
C43 N3 C44 C45 0.000(1) . . . . ?
C43 N3 C50 C51 -87.25(13) . . . . ?
C43 N3 C50 C51 87.25(13) . . . 4_575 ?
C43 N4 C45 C44 0.000(1) . . . . ?
C43 N4 C68 C69 -86.20(13) . . . 4_575 ?
C43 N4 C68 C69 86.19(13) . . . . ?
C44 N3 C43 Cu2 -174.18(7) . . . . ?
C44 N3 C43 Cu2 174.18(7) . . . 4_575 ?
C44 N3 C43 N4 0.000(1) . . . . ?
C44 N3 C50 C51 -92.75(13) . . . 4_575 ?
C44 N3 C50 C51 92.75(13) . . . . ?
C45 N4 C43 Cu2 -173.84(7) . . . 4_575 ?
C45 N4 C43 Cu2 173.84(7) . . . . ?
C45 N4 C43 N3 0.000(1) . . . . ?
C45 N4 C68 C69 93.80(13) . . . 4_575 ?
C45 N4 C68 C69 -93.81(13) . . . . ?
C50 N3 C43 Cu2 5.82(7) . . . . ?
C50 N3 C43 Cu2 -5.82(7) . . . 4_575 ?
C50 N3 C43 N4 180.000(1) . . . . ?
C50 N3 C44 C45 180.000(1) . . . . ?
C50 C51 C52 C53 -1.4(2) . . . . ?
C50 C51 C54 C55 -94.90(15) . . . . ?
C50 C51 C54 C61 138.52(13) . . . . ?
C51 C50 C51 C52 4.6(2) 4_575 . . . ?
C51 C50 C51 C54 -172.06(10) 4_575 . . . ?
C51 C52 C53 C52 -1.7(3) . . . 4_575 ?
C51 C52 C53 C67 -179.29(16) . . . . ?
C51 C54 C55 C56 159.49(12) . . . . ?
C51 C54 C55 C60 -25.11(17) . . . . ?
C51 C54 C61 C62 108.48(14) . . . . ?
C51 C54 C61 C66 -68.35(14) . . . . ?
C52 C51 C54 C55 88.49(14) . . . . ?
C52 C51 C54 C61 -38.09(15) . . . . ?
C54 C51 C52 C53 175.35(14) . . . . ?
C54 C55 C56 C57 174.74(14) . . . . ?
C54 C55 C60 C59 -174.48(14) . . . . ?
C54 C61 C62 C63 -175.43(13) . . . . ?
C54 C61 C66 C65 176.35(12) . . . . ?
C55 C54 C61 C62 -19.21(17) . . . . ?
C55 C54 C61 C66 163.95(12) . . . . ?
C55 C56 C57 C58 0.5(3) . . . . ?
C56 C55 C60 C59 0.9(2) . . . . ?
C56 C57 C58 C59 -0.2(3) . . . . ?
C57 C58 C59 C60 0.3(3) . . . . ?
C58 C59 C60 C55 -0.6(3) . . . . ?
C60 C55 C56 C57 -0.9(2) . . . . ?
C61 C54 C55 C56 -75.51(15) . . . . ?
C61 C54 C55 C60 99.89(14) . . . . ?
C61 C62 C63 C64 -0.7(2) . . . . ?
C62 C61 C66 C65 -0.6(2) . . . . ?
C62 C63 C64 C65 -0.8(2) . . . . ?
C63 C64 C65 C66 1.6(2) . . . . ?
C64 C65 C66 C61 -0.9(2) . . . . ?
C66 C61 C62 C63 1.4(2) . . . . ?
C68 N4 C43 Cu2 6.16(7) . . . 4_575 ?
C68 N4 C43 Cu2 -6.16(7) . . . . ?
C68 N4 C43 N3 180.000(1) . . . . ?
C68 N4 C45 C44 180.000(1) . . . . ?
C68 C69 C70 C71 -0.8(2) . . . . ?
C68 C69 C72 C73 97.82(15) . . . . ?
C68 C69 C72 C79 -134.27(14) . . . . ?
C69 C68 C69 C70 5.2(3) 4_575 . . . ?
C69 C68 C69 C72 -172.74(10) 4_575 . . . ?
C69 C70 C71 C70 -3.3(3) . . . 4_575 ?
C69 C70 C71 C85 175.3(2) . . . . ?
C69 C72 C73 C74 -149.58(16) . . . . ?
C69 C72 C73 C78 33.28(18) . . . . ?
C69 C72 C79 C80 -110.10(14) . . . . ?
C69 C72 C79 C84 70.09(16) . . . . ?
C70 C69 C72 C73 -80.05(15) . . . . ?
C70 C69 C72 C79 47.86(17) . . . . ?
C72 C69 C70 C71 177.13(15) . . . . ?
C72 C73 C74 C75 -177.2(2) . . . . ?
C72 C73 C78 C77 176.64(15) . . . . ?
C72 C79 C80 C81 -179.31(13) . . . . ?
C72 C79 C84 C83 -179.89(14) . . . . ?
C73 C72 C79 C80 16.91(18) . . . . ?
C73 C72 C79 C84 -162.90(13) . . . . ?
C73 C74 C75 C76 0.7(4) . . . . ?
C74 C73 C78 C77 -0.5(3) . . . . ?
C74 C75 C76 C77 -1.0(4) . . . . ?
C75 C76 C77 C78 0.5(3) . . . . ?
C76 C77 C78 C73 0.2(3) . . . . ?
C78 C73 C74 C75 0.1(3) . . . . ?
C79 C72 C73 C74 83.35(18) . . . . ?
C79 C72 C73 C78 -93.80(16) . . . . ?
C79 C80 C81 C82 -1.0(2) . . . . ?
C80 C79 C84 C83 0.3(2) . . . . ?
C80 C81 C82 C83 0.7(2) . . . . ?
C81 C82 C83 C84 0.1(2) . . . . ?
C82 C83 C84 C79 -0.6(2) . . . . ?
C84 C79 C80 C81 0.5(2) . . . . ?
O3 Cu2 C43 Cu2 8.8(2) . . . 4_575 ?
O3 Cu2 C43 N3 -84.6(2) . . . . ?
O3 Cu2 C43 N4 102.7(2) . . . . ?
O3 Cu2 O3 C46 25.5(3) 4_575 . . . ?
O3 O3 C46 C47 109.5(4) 4_575 . . . ?
O3 C46 C47 C48 22.3(5) . . . . ?
O3 C46 C47 C49 -48.6(5) . . . . ?
C46 C47 C48 C49 -107.3(4) . . . . ?
C46 C47 C49 C48 113.3(4) . . . . ?

loop_
_smtbx_masks_void_nr
_smtbx_masks_void_average_x
_smtbx_masks_void_average_y
_smtbx_masks_void_average_z
_smtbx_masks_void_volume
_smtbx_masks_void_count_electrons
_smtbx_masks_void_content
1 0.003 0.250 0.060 289.1 64.0 '1.5 C4H8O'
2 -0.003 0.750 0.940 289.1 63.6 '1.5 C4H8O'
